data_7160573
loop_
_publ_author_name
'Jagleniec, Damian'
'S&#x119;ktas, Katarzyna'
'Dobrzycki, &#x141;ukasz'
'Ludwinek, Mi&#x142;osz'
'Nasulewicz-Goldeman, Anna'
'Wietrzyk, Joanna'
'Roma&#x144;ski, Jan'

_publ_section_title
;
 Multifunctional supramolecular receptors: aqueous ion recognition, HCl
 sensing and cytotoxic potential.
;
_journal_issue 26
_journal_name_full 'Organic &amp; biomolecular chemistry'
_journal_page_first 6425
_journal_page_last 6433
_journal_paper_doi 10.1039/d5ob00585j
_journal_volume 23
_journal_year 2025
_chemical_absolute_configuration unk
_chemical_formula_sum 'C30 H35 F6 N3 O8'
_chemical_formula_weight 679.61
_space_group_crystal_system triclinic
_space_group_IT_number 1
_space_group_name_Hall 'P 1'
_space_group_name_H-M_alt 'P 1'
_atom_sites_solution_hydrogens mixed
_atom_sites_solution_primary direct
_audit_update_record
;
2024-09-23 deposited with the CCDC.	2025-06-02 downloaded from the CCDC.
;
_cell_angle_alpha 89.087(2)
_cell_angle_beta 88.544(2)
_cell_angle_gamma 88.775(2)
_cell_formula_units_Z 2
_cell_length_a 4.6699(2)
_cell_length_b 15.4753(7)
_cell_length_c 20.6600(9)
_cell_measurement_reflns_used 1233
_cell_measurement_temperature 130.0(5)
_cell_measurement_theta_max 28.3467
_cell_measurement_theta_min 2.9573
_cell_volume 1492.06(11)
_computing_cell_refinement 'APEX3 v2019.1-0 (Bruker AXS)'
_computing_data_collection 'APEX3 V2019 (Bruker Nano, Inc., 2019)'
_computing_data_reduction 'SAINT V8.40A (Bruker Nano, Inc., 2019)'
_computing_molecular_graphics ' '
_computing_publication_material 'APEX3 V2019 (Bruker Nano, Inc., 2019)'
_computing_structure_refinement 'SHELXL-2018/3 (Sheldrick, 2015)'
_computing_structure_solution 'SHELXS-2013/1 (Sheldrick, 2015)'
_diffrn_ambient_temperature 130.0(5)
_diffrn_detector_area_resol_mean 7.3910
_diffrn_measured_fraction_theta_full 0.997
_diffrn_measured_fraction_theta_max 0.997
_diffrn_measurement_device_type 'Bruker D8 VENTURE'
_diffrn_measurement_method '\o and \f scans'
_diffrn_radiation_monochromator TRIUMPH
_diffrn_radiation_type MoK\a
_diffrn_radiation_wavelength 0.71073
_diffrn_reflns_av_R_equivalents 0.0275
_diffrn_reflns_av_unetI/netI 0.0215
_diffrn_reflns_limit_h_max 6
_diffrn_reflns_limit_h_min -6
_diffrn_reflns_limit_k_max 20
_diffrn_reflns_limit_k_min -20
_diffrn_reflns_limit_l_max 27
_diffrn_reflns_limit_l_min -27
_diffrn_reflns_number 69491
_diffrn_reflns_theta_full 27.96
_diffrn_reflns_theta_max 27.96
_diffrn_reflns_theta_min 2.63
_diffrn_source 'fine focus sealed tube'
_exptl_absorpt_coefficient_mu 0.133
_exptl_absorpt_correction_T_max 0.99
_exptl_absorpt_correction_T_min 0.89
_exptl_absorpt_correction_type multi-scan
_exptl_absorpt_process_details
;
SADABS-2016/2 - Bruker AXS area detector scaling and absorption correction
;
_exptl_crystal_colour yellow
_exptl_crystal_density_diffrn 1.513
_exptl_crystal_density_method 'not measured'
_exptl_crystal_description plate
_exptl_crystal_F_000 708
_exptl_crystal_size_max 0.394
_exptl_crystal_size_mid 0.373
_exptl_crystal_size_min 0.046
_refine_diff_density_max 0.287
_refine_diff_density_min -0.196
_refine_ls_abs_structure_details
;

Flack x determined using 6441 quotients [(I+)-(I-)]/[(I+)+(I-)]
(Parsons, Flack and Wagner, Acta Cryst. B69 (2013) 249-259).
;
_refine_ls_abs_structure_Flack 0.04(10)
_refine_ls_extinction_method none
_refine_ls_goodness_of_fit_ref 1.031
_refine_ls_hydrogen_treatment mixed
_refine_ls_matrix_type full
_refine_ls_number_parameters 907
_refine_ls_number_reflns 14293
_refine_ls_number_restraints 33
_refine_ls_restrained_S_all 1.046
_refine_ls_R_factor_all 0.0301
_refine_ls_R_factor_gt 0.0278
_refine_ls_shift/su_max 0.002
_refine_ls_shift/su_mean 0.000
_refine_ls_structure_factor_coef Fsqd
_refine_ls_weighting_details 'w=1/[\s^2^(Fo^2^)+(0.0380P)^2^+0.2610P] where P=(Fo^2^+2Fc^2^)/3'
_refine_ls_weighting_scheme calc
_refine_ls_wR_factor_gt 0.0695
_refine_ls_wR_factor_ref 0.0710
_reflns_number_gt 13600
_reflns_number_total 14293
_reflns_threshold_expression 'I > 2\s(I)'
_cod_data_source_file d5ob00585j2.cif
_cod_data_source_block 1+H2O
_cod_depositor_comments
;
The following automatic conversions were performed:

data item '_exptl_absorpt_correction_type' value 'Multi-Scan' was
changed to 'multi-scan' in accordance with the
/home/data/users/saulius/crontab/automatic-downloads/rss-feeds/RSC/lib/dictionaries/cif_core.dic
dictionary named 'cif_core.dic' version 2.4.2 last updated on
2011-04-26.

Automatic conversion script
Id: cif_fix_values 8170 2020-07-09 18:12:32Z antanas 

 Adding full bibliography for 7160572--7160573.cif.
;
_cod_database_code 7160573

loop_
_space_group_symop_operation_xyz
'x, y, z'

loop_
_atom_site_type_symbol
_atom_site_label
_atom_site_fract_x
_atom_site_fract_y
_atom_site_fract_z
_atom_site_U_iso_or_equiv
_atom_site_adp_type
_atom_site_calc_flag
_atom_site_refinement_flags_adp
_atom_site_refinement_flags_occupancy
_atom_site_refinement_flags_posn
_atom_site_occupancy
_atom_site_disorder_assembly
_atom_site_disorder_group
C C1A -0.1989(4) 0.31267(12) 0.40024(8) 0.0157(3) Uani d . . . 1.0 . .
C C2A -0.2831(4) 0.23879(12) 0.36908(9) 0.0172(3) Uani d . . . 1.0 . .
H H2A -0.210577 0.183657 0.38234 0.021 Uiso calc U . R 1.0 . .
C C3A -0.4728(4) 0.24559(12) 0.31865(9) 0.0177(3) Uani d . . . 1.0 . .
H H3A -0.529644 0.194463 0.298076 0.021 Uiso calc U . R 1.0 . .
C C4A -0.5843(4) 0.32622(12) 0.29691(9) 0.0158(3) Uani d . . . 1.0 . .
C C5A -0.5011(4) 0.39978(12) 0.33051(9) 0.0175(3) Uani d . . . 1.0 . .
H H5A -0.575175 0.455099 0.318143 0.021 Uiso calc U . R 1.0 . .
C C6A -0.3129(4) 0.39281(12) 0.38137(9) 0.0172(3) Uani d . . . 1.0 . .
H H6A -0.261242 0.44325 0.403546 0.021 Uiso calc U . R 1.0 . .
N N1A -0.7647(3) 0.33190(10) 0.24489(8) 0.0181(3) Uani d . . . 1.0 . .
C C7A -0.8919(4) 0.41445(12) 0.22489(9) 0.0181(4) Uani d . . . 1.0 . .
H H7AA -0.93446 0.44914 0.263959 0.022 Uiso calc U . R 1.0 . .
H H7AB -1.076195 0.403606 0.204112 0.022 Uiso calc U . R 1.0 . .
C C8A -0.7052(4) 0.46720(12) 0.17817(9) 0.0178(3) Uani d . . . 1.0 . .
H H8AA -0.80311 0.523389 0.169393 0.021 Uiso calc U . R 1.0 . .
H H8AB -0.522412 0.479171 0.199208 0.021 Uiso calc U . R 1.0 . .
O O1A -0.6438(3) 0.42590(9) 0.11830(6) 0.0192(3) Uani d . . . 1.0 . .
C C9A -0.8780(5) 0.43249(15) 0.07534(10) 0.0262(4) Uani d . . . 1.0 . .
H H9AA -0.928091 0.49414 0.067275 0.031 Uiso calc U . R 1.0 . .
H H9AB -1.047376 0.404321 0.0954 0.031 Uiso calc U . R 1.0 . .
C C10A -0.7991(5) 0.38977(15) 0.01225(10) 0.0275(4) Uani d . . . 1.0 . .
H H10A -0.717571 0.331212 0.020671 0.033 Uiso calc U . R 1.0 . .
H H10B -0.972154 0.384024 -0.013921 0.033 Uiso calc U . R 1.0 . .
O O2A -0.5935(4) 0.44109(11) -0.02229(7) 0.0311(4) Uani d . . . 1.0 . .
C C11A -0.6194(5) 0.44229(13) -0.09067(10) 0.0258(4) Uani d . . . 1.0 . .
H H11A -0.528795 0.495017 -0.108659 0.031 Uiso calc U . R 1.0 . .
H H11B -0.825132 0.445534 -0.101091 0.031 Uiso calc U . R 1.0 . .
C C12A -0.4838(5) 0.36426(13) -0.12307(10) 0.0247(4) Uani d . . . 1.0 . .
H H12A -0.461649 0.375471 -0.170228 0.03 Uiso calc U . R 1.0 . .
H H12B -0.291379 0.352405 -0.105497 0.03 Uiso calc U . R 1.0 . .
O O3A -0.6613(3) 0.29144(9) -0.11154(7) 0.0252(3) Uani d . . . 1.0 . .
C C13A -0.5088(5) 0.21178(14) -0.12058(11) 0.0304(5) Uani d . . . 1.0 . .
H H13A -0.380206 0.217308 -0.159207 0.036 Uiso calc U . R 1.0 . .
H H13B -0.647411 0.166107 -0.129215 0.036 Uiso calc U . R 1.0 . .
C C14A -0.3328(5) 0.18414(15) -0.06337(12) 0.0328(5) Uani d . . . 1.0 . .
H H14A -0.206168 0.134448 -0.07518 0.039 Uiso calc U . R 1.0 . .
H H14B -0.211327 0.232239 -0.050392 0.039 Uiso calc U . R 1.0 . .
O O4A -0.5190(3) 0.16053(10) -0.01147(7) 0.0290(3) Uani d . . . 1.0 . .
C C15A -0.3644(6) 0.13392(17) 0.04409(12) 0.0390(6) Uani d . . . 1.0 . .
H H15A -0.262714 0.183739 0.061353 0.047 Uiso calc U . R 1.0 . .
H H15B -0.219948 0.088882 0.032005 0.047 Uiso calc U . R 1.0 . .
C C16A -0.5670(7) 0.09874(14) 0.09504(12) 0.0418(7) Uani d . . . 1.0 . .
H H16A -0.682473 0.053643 0.075324 0.05 Uiso calc U . R 1.0 . .
H H16B -0.452926 0.070417 0.129435 0.05 Uiso calc U . R 1.0 . .
O O5A -0.7565(4) 0.16033(10) 0.12420(7) 0.0300(3) Uani d . . . 1.0 . .
C C17A -0.6166(4) 0.21915(13) 0.16437(9) 0.0220(4) Uani d . . . 1.0 . .
H H17A -0.530308 0.266248 0.137951 0.026 Uiso calc U . R 1.0 . .
H H17B -0.463155 0.189001 0.188705 0.026 Uiso calc U . R 1.0 . .
C C18A -0.8464(4) 0.25535(12) 0.21076(9) 0.0201(4) Uani d . . . 1.0 . .
H H18A -1.020417 0.269445 0.185964 0.024 Uiso calc U . R 1.0 . .
H H18B -0.896776 0.209839 0.243042 0.024 Uiso calc U . R 1.0 . .
N N2A 0.0004(3) 0.31122(10) 0.45124(8) 0.0159(3) Uani d . . . 1.0 . .
H H2NA 0.043(5) 0.3622(18) 0.4675(12) 0.024(6) Uiso d . . . 1.0 . .
C C19A 0.1491(4) 0.24541(11) 0.47588(8) 0.0148(3) Uani d . . . 1.0 . .
C C20A 0.3500(4) 0.24410(11) 0.52664(9) 0.0153(3) Uani d . . . 1.0 . .
N N3A 0.4412(3) 0.31091(10) 0.56115(7) 0.0157(3) Uani d . . . 1.0 . .
H H3NA 0.378(5) 0.3601(16) 0.5503(11) 0.013(5) Uiso d . . . 1.0 . .
C C21A 0.3981(4) 0.15080(12) 0.52179(9) 0.0196(4) Uani d . . . 1.0 . .
O O7A 0.5431(4) 0.09384(9) 0.54847(8) 0.0312(4) Uani d . . . 1.0 . .
C C22A 0.1927(4) 0.15062(12) 0.46746(9) 0.0175(3) Uani d . . . 1.0 . .
O O6A 0.1081(3) 0.09473(9) 0.43211(7) 0.0234(3) Uani d . . . 1.0 . .
C C23A 0.6386(4) 0.30922(11) 0.61118(8) 0.0150(3) Uani d . . . 1.0 . .
C C24A 0.6997(4) 0.38756(12) 0.63997(9) 0.0162(3) Uani d . . . 1.0 . .
H H24A 0.61448 0.439946 0.624465 0.019 Uiso calc U . R 1.0 . .
C C25A 0.8857(4) 0.38851(12) 0.69146(9) 0.0182(4) Uani d . . . 1.0 . .
C C26A 1.0134(4) 0.31261(13) 0.71518(9) 0.0193(4) Uani d . . . 1.0 . .
H H26A 1.137671 0.31344 0.750851 0.023 Uiso calc U . R 1.0 . .
C C27A 0.9532(4) 0.23571(12) 0.68506(9) 0.0182(4) Uani d . . . 1.0 . .
C C28A 0.7706(4) 0.23284(12) 0.63349(9) 0.0168(3) Uani d . . . 1.0 . .
H H28A 0.735285 0.179453 0.613392 0.02 Uiso calc U . R 1.0 . .
C C29A 0.9501(4) 0.47408(12) 0.72069(10) 0.0223(4) Uani d . . . 1.0 . .
F F1A 1.1301(3) 0.51959(8) 0.68259(7) 0.0335(3) Uani d . . . 1.0 . .
F F2A 0.7149(3) 0.52344(9) 0.72867(8) 0.0401(4) Uani d . . . 1.0 . .
F F3A 1.0724(4) 0.46546(9) 0.77789(7) 0.0394(3) Uani d . . . 1.0 . .
C C30A 1.0795(4) 0.15203(13) 0.71071(10) 0.0224(4) Uani d . P D 0.637(19) A 1
F F4A 1.033(3) 0.0836(3) 0.6732(3) 0.058(2) Uani d U P D 0.637(19) A 1
F F5A 1.3513(12) 0.1533(5) 0.7233(5) 0.0496(18) Uani d U P D 0.637(19) A 1
F F6A 0.9510(14) 0.1290(4) 0.7686(3) 0.0387(12) Uani d . P D 0.637(19) A 1
C C30C 1.0795(4) 0.15203(13) 0.71071(10) 0.0224(4) Uani d . P D 0.363(19) A 2
F F4C 1.173(3) 0.1045(7) 0.6616(3) 0.041(2) Uani d U P D 0.363(19) A 2
F F5C 1.325(3) 0.1674(8) 0.7413(7) 0.046(3) Uani d . P D 0.363(19) A 2
F F6C 0.916(2) 0.1115(8) 0.7473(9) 0.051(3) Uani d U P D 0.363(19) A 2
O O8A 0.7614(3) -0.03844(9) 0.47963(8) 0.0223(3) Uani d . . . 1.0 . .
H H81A 0.679(7) -0.002(2) 0.5007(16) 0.040(8) Uiso d . . . 1.0 . .
H H82A 0.875(7) -0.008(2) 0.4578(15) 0.042(8) Uiso d . . . 1.0 . .
C C1B 1.1122(4) 0.80574(11) 0.59832(8) 0.0149(3) Uani d . . . 1.0 . .
C C2B 1.1925(4) 0.73076(11) 0.63181(9) 0.0159(3) Uani d . . . 1.0 . .
H H2B 1.118298 0.676728 0.619964 0.019 Uiso calc U . R 1.0 . .
C C3B 1.3806(4) 0.73478(12) 0.68244(9) 0.0166(3) Uani d . . . 1.0 . .
H H3B 1.43487 0.682911 0.704537 0.02 Uiso calc U . R 1.0 . .
C C4B 1.4934(4) 0.81348(12) 0.70204(8) 0.0154(3) Uani d . . . 1.0 . .
C C5B 1.4156(4) 0.88825(12) 0.66634(9) 0.0165(3) Uani d . . . 1.0 . .
H H5B 1.492686 0.942288 0.677234 0.02 Uiso calc U . R 1.0 . .
C C6B 1.2276(4) 0.88419(12) 0.61538(9) 0.0169(3) Uani d . . . 1.0 . .
H H6B 1.177472 0.935417 0.591982 0.02 Uiso calc U . R 1.0 . .
N N1B 1.6709(3) 0.81712(10) 0.75471(7) 0.0168(3) Uani d . . . 1.0 . .
C C7B 1.7899(4) 0.73826(12) 0.78403(9) 0.0172(3) Uani d . . . 1.0 . .
H H7BA 1.98033 0.750802 0.801218 0.021 Uiso calc U . R 1.0 . .
H H7BB 1.81808 0.694309 0.750031 0.021 Uiso calc U . R 1.0 . .
C C8B 1.6030(4) 0.70068(13) 0.83857(9) 0.0222(4) Uani d . . . 1.0 . .
H H8BA 1.562586 0.745052 0.871753 0.027 Uiso calc U . R 1.0 . .
H H8BB 1.418288 0.682433 0.821301 0.027 Uiso calc U . R 1.0 . .
O O1B 1.7493(3) 0.62818(9) 0.86690(7) 0.0234(3) Uani d . . . 1.0 . .
C C9B 1.8937(4) 0.64701(13) 0.92456(9) 0.0207(4) Uani d . . . 1.0 . .
H H9BA 1.980584 0.704688 0.920259 0.025 Uiso calc U . R 1.0 . .
H H9BB 2.049654 0.603719 0.931359 0.025 Uiso calc U . R 1.0 . .
C C10B 1.6873(4) 0.64574(14) 0.98236(9) 0.0235(4) Uani d . . . 1.0 . .
H H10C 1.539769 0.692209 0.977909 0.028 Uiso calc U . R 1.0 . .
H H10D 1.590307 0.589526 0.985639 0.028 Uiso calc U . R 1.0 . .
O O2B 1.8511(3) 0.65880(9) 1.03820(6) 0.0199(3) Uani d . . . 1.0 . .
C C11B 1.6945(4) 0.64189(13) 1.09695(9) 0.0208(4) Uani d . . . 1.0 . .
H H11C 1.827056 0.643816 1.13351 0.025 Uiso calc U . R 1.0 . .
H H11D 1.618555 0.582715 1.095652 0.025 Uiso calc U . R 1.0 . .
C C12B 1.4484(4) 0.70483(12) 1.10941(9) 0.0195(4) Uani d . . . 1.0 . .
H H12C 1.313127 0.70375 1.073312 0.023 Uiso calc U . R 1.0 . .
H H12D 1.343737 0.688489 1.149891 0.023 Uiso calc U . R 1.0 . .
O O3B 1.5603(3) 0.78902(9) 1.11485(7) 0.0231(3) Uani d . . . 1.0 . .
C C13B 1.3433(5) 0.85366(14) 1.12430(10) 0.0268(4) Uani d . . . 1.0 . .
H H13C 1.436622 0.908604 1.134148 0.032 Uiso calc U . R 1.0 . .
H H13D 1.224734 0.837139 1.162738 0.032 Uiso calc U . R 1.0 . .
C C14B 1.1473(4) 0.86969(14) 1.06808(10) 0.0250(4) Uani d . . . 1.0 . .
H H14C 1.056242 0.815023 1.056566 0.03 Uiso calc U . R 1.0 . .
H H14D 0.994005 0.911763 1.080648 0.03 Uiso calc U . R 1.0 . .
O O4B 1.3059(3) 0.90245(9) 1.01368(7) 0.0217(3) Uani d . . . 1.0 . .
C C15B 1.1202(4) 0.91764(13) 0.96111(10) 0.0227(4) Uani d . . . 1.0 . .
H H15C 0.948638 0.950936 0.976225 0.027 Uiso calc U . R 1.0 . .
H H15D 1.056362 0.86173 0.944559 0.027 Uiso calc U . R 1.0 . .
C C16B 1.2710(4) 0.96707(12) 0.90755(9) 0.0211(4) Uani d . . . 1.0 . .
H H16C 1.127273 0.994722 0.879057 0.025 Uiso calc U . R 1.0 . .
H H16D 1.384789 1.013286 0.926348 0.025 Uiso calc U . R 1.0 . .
O O5B 1.4558(3) 0.91143(8) 0.87017(6) 0.0201(3) Uani d . . . 1.0 . .
C C17B 1.5543(4) 0.95491(12) 0.81307(9) 0.0188(4) Uani d . . . 1.0 . .
H H17C 1.641196 1.010197 0.824622 0.023 Uiso calc U . R 1.0 . .
H H17D 1.39049 0.96811 0.784794 0.023 Uiso calc U . R 1.0 . .
C C18B 1.7742(4) 0.89901(12) 0.77707(9) 0.0182(3) Uani d . . . 1.0 . .
H H18C 1.848169 0.932294 0.739124 0.022 Uiso calc U . R 1.0 . .
H H18D 1.937094 0.887119 0.805872 0.022 Uiso calc U . R 1.0 . .
N N2B 0.9150(3) 0.80729(10) 0.54688(7) 0.0151(3) Uani d . . . 1.0 . .
H H2NB 0.890(5) 0.8591(16) 0.5299(11) 0.017(5) Uiso d . . . 1.0 . .
C C19B 0.7608(4) 0.74444(11) 0.52424(8) 0.0139(3) Uani d . . . 1.0 . .
C C20B 0.5586(4) 0.74731(11) 0.47393(8) 0.0141(3) Uani d . . . 1.0 . .
N N3B 0.4710(3) 0.81647(10) 0.43824(7) 0.0149(3) Uani d . . . 1.0 . .
H H3NB 0.542(5) 0.8663(15) 0.4464(10) 0.011(5) Uiso d . . . 1.0 . .
C C21B 0.5010(4) 0.65524(12) 0.48168(9) 0.0172(3) Uani d . . . 1.0 . .
O O7B 0.3467(3) 0.60176(9) 0.45734(7) 0.0248(3) Uani d . . . 1.0 . .
C C22B 0.7128(4) 0.65036(11) 0.53469(9) 0.0159(3) Uani d . . . 1.0 . .
O O6B 0.7966(3) 0.59254(8) 0.57066(7) 0.0209(3) Uani d . . . 1.0 . .
C C23B 0.2739(4) 0.81848(12) 0.38816(8) 0.0145(3) Uani d . . . 1.0 . .
C C24B 0.2179(4) 0.89800(12) 0.35730(9) 0.0169(3) Uani d . . . 1.0 . .
H H24B 0.307456 0.948778 0.371211 0.02 Uiso calc U . R 1.0 . .
C C25B 0.0302(4) 0.90210(12) 0.30615(9) 0.0184(4) Uani d . . . 1.0 . .
C C26B -0.1057(4) 0.82921(13) 0.28496(9) 0.0185(4) Uani d . . . 1.0 . .
H H26B -0.233768 0.832566 0.249978 0.022 Uiso calc U . R 1.0 . .
C C27B -0.0479(4) 0.75131(12) 0.31663(9) 0.0163(3) Uani d . . . 1.0 . .
C C28B 0.1381(4) 0.74466(12) 0.36781(9) 0.0165(3) Uani d . . . 1.0 . .
H H28B 0.172673 0.690472 0.388741 0.02 Uiso calc U . R 1.0 . .
C C29B -0.0295(5) 0.98876(13) 0.27414(10) 0.0255(4) Uani d . . . 1.0 . .
F F1B 0.2051(3) 1.03443(11) 0.26601(10) 0.0572(5) Uani d . . . 1.0 . .
F F2B -0.2115(3) 1.03711(9) 0.30967(8) 0.0425(4) Uani d . . . 1.0 . .
F F3B -0.1474(4) 0.98150(9) 0.21668(7) 0.0485(4) Uani d . . . 1.0 . .
C C30B -0.1776(4) 0.66958(13) 0.29400(9) 0.0206(4) Uani d . . . 1.0 . .
F F4B 0.0093(3) 0.62290(9) 0.25824(7) 0.0382(3) Uani d . . . 1.0 . .
F F5B -0.4045(3) 0.68408(9) 0.25733(7) 0.0363(3) Uani d . . . 1.0 . .
F F6B -0.2644(3) 0.61897(9) 0.34321(6) 0.0386(3) Uani d . . . 1.0 . .
O O8B 0.1520(3) 0.46094(9) 0.51892(7) 0.0212(3) Uani d . . . 1.0 . .
H H81B 0.227(7) 0.499(2) 0.4976(15) 0.040(8) Uiso d . . . 1.0 . .
H H82B 0.037(7) 0.486(2) 0.5399(15) 0.037(8) Uiso d . . . 1.0 . .

loop_
_atom_site_aniso_label
_atom_site_aniso_U_11
_atom_site_aniso_U_22
_atom_site_aniso_U_33
_atom_site_aniso_U_12
_atom_site_aniso_U_13
_atom_site_aniso_U_23
C1A 0.0168(8) 0.0167(8) 0.0135(8) -0.0011(6) 0.0007(7) 0.0007(6)
C2A 0.0210(9) 0.0140(8) 0.0165(8) -0.0004(6) -0.0004(7) 0.0015(6)
C3A 0.0209(9) 0.0147(8) 0.0177(8) -0.0027(7) -0.0020(7) -0.0012(7)
C4A 0.0148(8) 0.0179(8) 0.0145(8) -0.0015(6) 0.0012(6) 0.0003(6)
C5A 0.0204(9) 0.0142(8) 0.0178(8) 0.0011(6) 0.0004(7) 0.0016(6)
C6A 0.0216(9) 0.0138(8) 0.0161(8) -0.0022(6) 0.0007(7) -0.0016(6)
N1A 0.0204(8) 0.0171(7) 0.0169(7) -0.0003(6) -0.0045(6) 0.0003(6)
C7A 0.0170(8) 0.0203(9) 0.0168(8) 0.0037(7) 0.0003(7) 0.0016(7)
C8A 0.0201(9) 0.0169(8) 0.0162(8) 0.0016(7) -0.0004(7) -0.0001(7)
O1A 0.0208(6) 0.0203(6) 0.0165(6) 0.0027(5) 0.0013(5) -0.0010(5)
C9A 0.0246(10) 0.0358(11) 0.0184(9) 0.0013(8) -0.0029(8) -0.0012(8)
C10A 0.0334(11) 0.0314(11) 0.0182(9) -0.0096(9) 0.0005(8) -0.0014(8)
O2A 0.0421(9) 0.0355(9) 0.0165(7) -0.0186(7) 0.0004(6) -0.0024(6)
C11A 0.0385(12) 0.0205(9) 0.0186(9) -0.0072(8) 0.0006(8) -0.0005(7)
C12A 0.0277(10) 0.0223(10) 0.0242(10) -0.0069(8) 0.0004(8) -0.0022(8)
O3A 0.0272(7) 0.0198(7) 0.0288(7) -0.0056(5) -0.0006(6) -0.0035(6)
C13A 0.0403(12) 0.0223(10) 0.0286(11) -0.0031(9) 0.0025(9) -0.0068(8)
C14A 0.0301(11) 0.0274(11) 0.0408(13) 0.0041(9) 0.0002(10) -0.0073(9)
O4A 0.0350(8) 0.0251(7) 0.0272(8) 0.0036(6) -0.0096(6) -0.0042(6)
C15A 0.0475(15) 0.0388(13) 0.0311(12) 0.0221(11) -0.0193(11) -0.0160(10)
C16A 0.080(2) 0.0175(10) 0.0288(12) 0.0111(11) -0.0232(12) -0.0053(9)
O5A 0.0456(9) 0.0214(7) 0.0239(7) -0.0065(6) -0.0125(7) -0.0049(6)
C17A 0.0280(10) 0.0180(9) 0.0203(9) -0.0028(7) -0.0056(8) -0.0029(7)
C18A 0.0203(9) 0.0185(9) 0.0218(9) -0.0035(7) -0.0073(7) 0.0012(7)
N2A 0.0187(7) 0.0127(7) 0.0165(7) -0.0022(6) -0.0016(6) -0.0012(6)
C19A 0.0169(8) 0.0146(8) 0.0130(8) -0.0036(6) 0.0012(6) -0.0009(6)
C20A 0.0176(8) 0.0141(8) 0.0140(8) -0.0006(6) 0.0015(6) 0.0008(6)
N3A 0.0202(8) 0.0111(7) 0.0158(7) 0.0004(6) -0.0031(6) -0.0003(6)
C21A 0.0262(10) 0.0144(8) 0.0185(8) -0.0006(7) -0.0014(7) -0.0029(7)
O7A 0.0455(9) 0.0154(7) 0.0332(8) 0.0086(6) -0.0191(7) -0.0050(6)
C22A 0.0212(9) 0.0147(8) 0.0166(8) -0.0008(6) -0.0003(7) 0.0010(6)
O6A 0.0330(8) 0.0137(6) 0.0239(7) -0.0028(5) -0.0076(6) -0.0031(5)
C23A 0.0151(8) 0.0169(8) 0.0130(8) -0.0028(6) 0.0006(6) -0.0006(6)
C24A 0.0193(9) 0.0148(8) 0.0146(8) -0.0003(6) -0.0013(7) 0.0013(6)
C25A 0.0193(9) 0.0179(9) 0.0177(8) -0.0031(7) 0.0002(7) -0.0004(7)
C26A 0.0189(9) 0.0231(9) 0.0162(8) -0.0007(7) -0.0035(7) 0.0005(7)
C27A 0.0183(9) 0.0189(9) 0.0172(8) 0.0010(7) 0.0013(7) 0.0025(7)
C28A 0.0182(8) 0.0159(8) 0.0161(8) -0.0011(6) 0.0006(7) -0.0004(6)
C29A 0.0256(10) 0.0189(9) 0.0228(9) -0.0019(7) -0.0095(8) -0.0016(7)
F1A 0.0407(8) 0.0235(6) 0.0371(7) -0.0138(5) -0.0066(6) 0.0038(5)
F2A 0.0326(7) 0.0305(7) 0.0582(9) 0.0046(6) -0.0103(7) -0.0240(7)
F3A 0.0665(10) 0.0270(7) 0.0260(7) -0.0057(6) -0.0253(7) -0.0021(5)
C30A 0.0240(10) 0.0219(9) 0.0209(9) 0.0046(7) -0.0018(8) 0.0012(7)
F4A 0.104(5) 0.0222(15) 0.049(2) 0.020(2) -0.041(3) -0.0093(14)
F5A 0.0165(14) 0.047(3) 0.084(4) 0.0027(16) 0.005(2) 0.037(3)
F6A 0.040(2) 0.035(2) 0.039(2) 0.0117(15) 0.0148(16) 0.0213(16)
C30C 0.0240(10) 0.0219(9) 0.0209(9) 0.0046(7) -0.0018(8) 0.0012(7)
F4C 0.064(5) 0.026(3) 0.032(2) 0.025(3) -0.006(3) -0.0070(19)
F5C 0.041(5) 0.035(3) 0.064(6) 0.010(3) -0.034(4) 0.002(3)
F6C 0.034(3) 0.034(4) 0.083(7) 0.008(3) 0.024(4) 0.035(4)
O8A 0.0288(8) 0.0129(6) 0.0252(7) -0.0015(6) -0.0022(6) -0.0011(5)
C1B 0.0154(8) 0.0172(8) 0.0120(8) -0.0001(6) -0.0006(6) -0.0015(6)
C2B 0.0195(9) 0.0132(8) 0.0151(8) 0.0004(6) 0.0001(7) -0.0005(6)
C3B 0.0181(8) 0.0166(8) 0.0150(8) 0.0013(6) 0.0003(7) 0.0019(6)
C4B 0.0151(8) 0.0194(8) 0.0114(8) 0.0021(6) 0.0009(6) 0.0002(6)
C5B 0.0184(9) 0.0154(8) 0.0158(8) -0.0022(6) -0.0009(7) -0.0007(6)
C6B 0.0202(9) 0.0152(8) 0.0151(8) 0.0018(7) -0.0007(7) 0.0018(6)
N1B 0.0188(7) 0.0169(7) 0.0150(7) -0.0005(6) -0.0043(6) 0.0002(6)
C7B 0.0156(8) 0.0206(9) 0.0153(8) 0.0024(7) -0.0016(7) 0.0018(7)
C8B 0.0232(9) 0.0253(10) 0.0176(9) 0.0030(7) 0.0006(7) 0.0060(7)
O1B 0.0366(8) 0.0180(7) 0.0159(6) 0.0007(6) -0.0050(6) 0.0009(5)
C9B 0.0245(9) 0.0197(9) 0.0178(9) 0.0015(7) -0.0025(7) 0.0007(7)
C10B 0.0230(9) 0.0319(10) 0.0162(9) -0.0072(8) -0.0049(7) 0.0010(8)
O2B 0.0181(6) 0.0266(7) 0.0151(6) -0.0029(5) -0.0029(5) 0.0002(5)
C11B 0.0205(9) 0.0257(10) 0.0164(8) -0.0021(7) -0.0039(7) 0.0044(7)
C12B 0.0177(9) 0.0226(9) 0.0183(8) -0.0052(7) -0.0018(7) 0.0012(7)
O3B 0.0221(7) 0.0222(7) 0.0252(7) -0.0054(5) -0.0011(6) 0.0006(5)
C13B 0.0353(11) 0.0236(10) 0.0212(10) -0.0007(8) 0.0058(8) 0.0006(8)
C14B 0.0229(10) 0.0238(10) 0.0278(10) 0.0001(7) 0.0065(8) 0.0052(8)
O4B 0.0203(6) 0.0257(7) 0.0190(6) -0.0048(5) 0.0017(5) 0.0012(5)
C15B 0.0207(9) 0.0236(10) 0.0240(9) 0.0001(7) 0.0000(8) -0.0052(7)
C16B 0.0269(10) 0.0174(8) 0.0192(9) 0.0028(7) -0.0022(7) -0.0048(7)
O5B 0.0265(7) 0.0158(6) 0.0177(6) 0.0023(5) 0.0031(5) 0.0003(5)
C17B 0.0229(9) 0.0157(8) 0.0180(8) -0.0029(7) -0.0018(7) 0.0007(7)
C18B 0.0167(8) 0.0201(9) 0.0179(8) -0.0023(7) -0.0024(7) 0.0006(7)
N2B 0.0193(7) 0.0118(7) 0.0143(7) 0.0010(6) -0.0031(6) 0.0014(6)
C19B 0.0164(8) 0.0136(8) 0.0115(7) 0.0020(6) 0.0012(6) 0.0002(6)
C20B 0.0148(8) 0.0144(8) 0.0130(8) -0.0003(6) 0.0013(6) -0.0007(6)
N3B 0.0193(7) 0.0111(7) 0.0147(7) -0.0022(6) -0.0034(6) 0.0002(5)
C21B 0.0211(9) 0.0159(8) 0.0144(8) 0.0004(7) 0.0002(7) 0.0029(6)
O7B 0.0353(8) 0.0159(6) 0.0239(7) -0.0087(6) -0.0096(6) 0.0043(5)
C22B 0.0170(8) 0.0158(8) 0.0149(8) 0.0000(6) 0.0008(6) -0.0022(6)
O6B 0.0288(7) 0.0144(6) 0.0196(6) 0.0026(5) -0.0047(5) 0.0025(5)
C23B 0.0148(8) 0.0168(8) 0.0119(7) 0.0017(6) -0.0005(6) -0.0009(6)
C24B 0.0187(9) 0.0155(8) 0.0167(8) -0.0004(6) -0.0021(7) -0.0008(7)
C25B 0.0206(9) 0.0184(9) 0.0159(8) 0.0048(7) -0.0017(7) 0.0021(7)
C26B 0.0160(8) 0.0254(9) 0.0143(8) 0.0018(7) -0.0031(6) -0.0001(7)
C27B 0.0156(8) 0.0194(9) 0.0140(8) -0.0007(7) 0.0018(6) -0.0035(7)
C28B 0.0187(9) 0.0159(8) 0.0148(8) -0.0006(7) 0.0004(7) -0.0013(6)
C29B 0.0290(10) 0.0211(10) 0.0268(10) 0.0023(8) -0.0118(8) 0.0034(8)
F1B 0.0383(8) 0.0447(9) 0.0883(13) -0.0096(7) -0.0174(8) 0.0438(9)
F2B 0.0561(9) 0.0245(7) 0.0468(9) 0.0172(6) -0.0106(7) -0.0049(6)
F3B 0.0857(12) 0.0298(7) 0.0308(7) 0.0132(7) -0.0300(8) 0.0029(6)
C30B 0.0210(9) 0.0251(10) 0.0160(8) -0.0052(7) 0.0002(7) -0.0045(7)
F4B 0.0311(7) 0.0338(7) 0.0502(9) -0.0049(6) 0.0093(6) -0.0250(6)
F5B 0.0303(7) 0.0420(8) 0.0377(7) -0.0079(6) -0.0153(6) -0.0077(6)
F6B 0.0585(9) 0.0353(7) 0.0230(6) -0.0267(7) -0.0023(6) 0.0019(5)
O8B 0.0283(8) 0.0122(6) 0.0230(7) 0.0000(6) 0.0008(6) 0.0009(5)

loop_
_atom_type_symbol
_atom_type_description
_atom_type_scat_dispersion_real
_atom_type_scat_dispersion_imag
_atom_type_scat_source
C C 0.0033 0.0016 'International Tables Vol C Tables 4.2.6.8 and 6.1.1.4'
H H 0.0000 0.0000 'International Tables Vol C Tables 4.2.6.8 and 6.1.1.4'
F F 0.0171 0.0103 'International Tables Vol C Tables 4.2.6.8 and 6.1.1.4'
N N 0.0061 0.0033 'International Tables Vol C Tables 4.2.6.8 and 6.1.1.4'
O O 0.0106 0.0060 'International Tables Vol C Tables 4.2.6.8 and 6.1.1.4'

loop_
_geom_angle_atom_site_label_1
_geom_angle_atom_site_label_2
_geom_angle_atom_site_label_3
_geom_angle_site_symmetry_1
_geom_angle_site_symmetry_3
_geom_angle
_geom_angle_publ_flag
C2A C1A C6A . . 119.32(17) ?
C2A C1A N2A . . 123.30(16) ?
C6A C1A N2A . . 117.38(16) ?
C3A C2A C1A . . 119.97(17) ?
C3A C2A H2A . . 120.0 ?
C1A C2A H2A . . 120.0 ?
C2A C3A C4A . . 122.01(16) ?
C2A C3A H3A . . 119.0 ?
C4A C3A H3A . . 119.0 ?
N1A C4A C5A . . 122.14(17) ?
N1A C4A C3A . . 121.10(16) ?
C5A C4A C3A . . 116.75(16) ?
C6A C5A C4A . . 121.14(17) ?
C6A C5A H5A . . 119.4 ?
C4A C5A H5A . . 119.4 ?
C5A C6A C1A . . 120.74(17) ?
C5A C6A H6A . . 119.6 ?
C1A C6A H6A . . 119.6 ?
C4A N1A C18A . . 121.24(15) ?
C4A N1A C7A . . 120.96(15) ?
C18A N1A C7A . . 117.71(15) ?
N1A C7A C8A . . 114.43(15) ?
N1A C7A H7AA . . 108.7 ?
C8A C7A H7AA . . 108.7 ?
N1A C7A H7AB . . 108.7 ?
C8A C7A H7AB . . 108.7 ?
H7AA C7A H7AB . . 107.6 ?
O1A C8A C7A . . 113.83(15) ?
O1A C8A H8AA . . 108.8 ?
C7A C8A H8AA . . 108.8 ?
O1A C8A H8AB . . 108.8 ?
C7A C8A H8AB . . 108.8 ?
H8AA C8A H8AB . . 107.7 ?
C8A O1A C9A . . 112.29(14) ?
O1A C9A C10A . . 110.11(17) ?
O1A C9A H9AA . . 109.6 ?
C10A C9A H9AA . . 109.6 ?
O1A C9A H9AB . . 109.6 ?
C10A C9A H9AB . . 109.6 ?
H9AA C9A H9AB . . 108.2 ?
O2A C10A C9A . . 109.11(17) ?
O2A C10A H10A . . 109.9 ?
C9A C10A H10A . . 109.9 ?
O2A C10A H10B . . 109.9 ?
C9A C10A H10B . . 109.9 ?
H10A C10A H10B . . 108.3 ?
C11A O2A C10A . . 114.91(16) ?
O2A C11A C12A . . 113.54(18) ?
O2A C11A H11A . . 108.9 ?
C12A C11A H11A . . 108.9 ?
O2A C11A H11B . . 108.9 ?
C12A C11A H11B . . 108.9 ?
H11A C11A H11B . . 107.7 ?
O3A C12A C11A . . 109.18(17) ?
O3A C12A H12A . . 109.8 ?
C11A C12A H12A . . 109.8 ?
O3A C12A H12B . . 109.8 ?
C11A C12A H12B . . 109.8 ?
H12A C12A H12B . . 108.3 ?
C13A O3A C12A . . 112.15(16) ?
O3A C13A C14A . . 113.60(18) ?
O3A C13A H13A . . 108.8 ?
C14A C13A H13A . . 108.8 ?
O3A C13A H13B . . 108.8 ?
C14A C13A H13B . . 108.8 ?
H13A C13A H13B . . 107.7 ?
O4A C14A C13A . . 109.01(19) ?
O4A C14A H14A . . 109.9 ?
C13A C14A H14A . . 109.9 ?
O4A C14A H14B . . 109.9 ?
C13A C14A H14B . . 109.9 ?
H14A C14A H14B . . 108.3 ?
C14A O4A C15A . . 111.52(19) ?
O4A C15A C16A . . 109.8(2) ?
O4A C15A H15A . . 109.7 ?
C16A C15A H15A . . 109.7 ?
O4A C15A H15B . . 109.7 ?
C16A C15A H15B . . 109.7 ?
H15A C15A H15B . . 108.2 ?
O5A C16A C15A . . 115.50(19) ?
O5A C16A H16A . . 108.4 ?
C15A C16A H16A . . 108.4 ?
O5A C16A H16B . . 108.4 ?
C15A C16A H16B . . 108.4 ?
H16A C16A H16B . . 107.5 ?
C16A O5A C17A . . 113.33(18) ?
O5A C17A C18A . . 106.22(16) ?
O5A C17A H17A . . 110.5 ?
C18A C17A H17A . . 110.5 ?
O5A C17A H17B . . 110.5 ?
C18A C17A H17B . . 110.5 ?
H17A C17A H17B . . 108.7 ?
N1A C18A C17A . . 114.61(16) ?
N1A C18A H18A . . 108.6 ?
C17A C18A H18A . . 108.6 ?
N1A C18A H18B . . 108.6 ?
C17A C18A H18B . . 108.6 ?
H18A C18A H18B . . 107.6 ?
C19A N2A C1A . . 129.54(16) ?
C19A N2A H2NA . . 113.9(17) ?
C1A N2A H2NA . . 116.4(17) ?
N2A C19A C20A . . 129.51(16) ?
N2A C19A C22A . . 140.09(17) ?
C20A C19A C22A . . 90.40(14) ?
N3A C20A C19A . . 128.41(16) ?
N3A C20A C21A . . 139.24(17) ?
C19A C20A C21A . . 92.35(15) ?
C20A N3A C23A . . 128.17(16) ?
C20A N3A H3NA . . 116.2(16) ?
C23A N3A H3NA . . 115.6(16) ?
O7A C21A C20A . . 137.86(18) ?
O7A C21A C22A . . 133.38(17) ?
C20A C21A C22A . . 88.75(14) ?
O6A C22A C19A . . 137.64(18) ?
O6A C22A C21A . . 133.87(17) ?
C19A C22A C21A . . 88.48(14) ?
C24A C23A C28A . . 119.57(16) ?
C24A C23A N3A . . 117.72(16) ?
C28A C23A N3A . . 122.71(16) ?
C25A C24A C23A . . 119.69(17) ?
C25A C24A H24A . . 120.2 ?
C23A C24A H24A . . 120.2 ?
C24A C25A C26A . . 121.32(17) ?
C24A C25A C29A . . 118.32(16) ?
C26A C25A C29A . . 120.36(17) ?
C27A C26A C25A . . 117.93(17) ?
C27A C26A H26A . . 121.0 ?
C25A C26A H26A . . 121.0 ?
C28A C27A C26A . . 122.03(17) ?
C28A C27A C30C . . 118.48(17) ?
C26A C27A C30C . . 119.44(17) ?
C28A C27A C30A . . 118.48(17) ?
C26A C27A C30A . . 119.44(17) ?
C27A C28A C23A . . 119.42(17) ?
C27A C28A H28A . . 120.3 ?
C23A C28A H28A . . 120.3 ?
F3A C29A F2A . . 107.70(17) ?
F3A C29A F1A . . 106.61(16) ?
F2A C29A F1A . . 106.25(16) ?
F3A C29A C25A . . 112.53(16) ?
F2A C29A C25A . . 111.98(16) ?
F1A C29A C25A . . 111.40(17) ?
F5A C30A F4A . . 108.6(4) ?
F5A C30A F6A . . 104.1(4) ?
F4A C30A F6A . . 102.9(4) ?
F5A C30A C27A . . 115.4(4) ?
F4A C30A C27A . . 113.7(2) ?
F6A C30A C27A . . 110.9(3) ?
F6C C30C F4C . . 111.6(6) ?
F6C C30C F5C . . 109.5(8) ?
F4C C30C F5C . . 101.9(6) ?
F6C C30C C27A . . 114.1(5) ?
F4C C30C C27A . . 109.2(3) ?
F5C C30C C27A . . 109.8(6) ?
H81A O8A H82A . . 100.(3) ?
C2B C1B C6B . . 119.26(17) ?
C2B C1B N2B . . 123.46(16) ?
C6B C1B N2B . . 117.28(16) ?
C3B C2B C1B . . 120.09(16) ?
C3B C2B H2B . . 120.0 ?
C1B C2B H2B . . 120.0 ?
C2B C3B C4B . . 121.87(16) ?
C2B C3B H3B . . 119.1 ?
C4B C3B H3B . . 119.1 ?
N1B C4B C3B . . 121.26(16) ?
N1B C4B C5B . . 121.63(16) ?
C3B C4B C5B . . 117.10(16) ?
C6B C5B C4B . . 121.00(16) ?
C6B C5B H5B . . 119.5 ?
C4B C5B H5B . . 119.5 ?
C5B C6B C1B . . 120.63(16) ?
C5B C6B H6B . . 119.7 ?
C1B C6B H6B . . 119.7 ?
C4B N1B C18B . . 121.18(15) ?
C4B N1B C7B . . 120.84(15) ?
C18B N1B C7B . . 117.51(15) ?
N1B C7B C8B . . 113.82(15) ?
N1B C7B H7BA . . 108.8 ?
C8B C7B H7BA . . 108.8 ?
N1B C7B H7BB . . 108.8 ?
C8B C7B H7BB . . 108.8 ?
H7BA C7B H7BB . . 107.7 ?
O1B C8B C7B . . 109.05(15) ?
O1B C8B H8BA . . 109.9 ?
C7B C8B H8BA . . 109.9 ?
O1B C8B H8BB . . 109.9 ?
C7B C8B H8BB . . 109.9 ?
H8BA C8B H8BB . . 108.3 ?
C9B O1B C8B . . 114.22(15) ?
O1B C9B C10B . . 110.57(16) ?
O1B C9B H9BA . . 109.5 ?
C10B C9B H9BA . . 109.5 ?
O1B C9B H9BB . . 109.5 ?
C10B C9B H9BB . . 109.5 ?
H9BA C9B H9BB . . 108.1 ?
O2B C10B C9B . . 107.03(16) ?
O2B C10B H10C . . 110.3 ?
C9B C10B H10C . . 110.3 ?
O2B C10B H10D . . 110.3 ?
C9B C10B H10D . . 110.3 ?
H10C C10B H10D . . 108.6 ?
C10B O2B C11B . . 112.74(14) ?
O2B C11B C12B . . 113.75(15) ?
O2B C11B H11C . . 108.8 ?
C12B C11B H11C . . 108.8 ?
O2B C11B H11D . . 108.8 ?
C12B C11B H11D . . 108.8 ?
H11C C11B H11D . . 107.7 ?
O3B C12B C11B . . 108.57(15) ?
O3B C12B H12C . . 110.0 ?
C11B C12B H12C . . 110.0 ?
O3B C12B H12D . . 110.0 ?
C11B C12B H12D . . 110.0 ?
H12C C12B H12D . . 108.4 ?
C13B O3B C12B . . 112.87(16) ?
O3B C13B C14B . . 115.71(17) ?
O3B C13B H13C . . 108.4 ?
C14B C13B H13C . . 108.4 ?
O3B C13B H13D . . 108.4 ?
C14B C13B H13D . . 108.4 ?
H13C C13B H13D . . 107.4 ?
O4B C14B C13B . . 110.07(17) ?
O4B C14B H14C . . 109.6 ?
C13B C14B H14C . . 109.6 ?
O4B C14B H14D . . 109.6 ?
C13B C14B H14D . . 109.6 ?
H14C C14B H14D . . 108.2 ?
C15B O4B C14B . . 109.77(15) ?
O4B C15B C16B . . 110.50(16) ?
O4B C15B H15C . . 109.6 ?
C16B C15B H15C . . 109.6 ?
O4B C15B H15D . . 109.6 ?
C16B C15B H15D . . 109.6 ?
H15C C15B H15D . . 108.1 ?
O5B C16B C15B . . 111.08(15) ?
O5B C16B H16C . . 109.4 ?
C15B C16B H16C . . 109.4 ?
O5B C16B H16D . . 109.4 ?
C15B C16B H16D . . 109.4 ?
H16C C16B H16D . . 108.0 ?
C17B O5B C16B . . 110.36(14) ?
O5B C17B C18B . . 110.17(15) ?
O5B C17B H17C . . 109.6 ?
C18B C17B H17C . . 109.6 ?
O5B C17B H17D . . 109.6 ?
C18B C17B H17D . . 109.6 ?
H17C C17B H17D . . 108.1 ?
N1B C18B C17B . . 115.37(15) ?
N1B C18B H18C . . 108.4 ?
C17B C18B H18C . . 108.4 ?
N1B C18B H18D . . 108.4 ?
C17B C18B H18D . . 108.4 ?
H18C C18B H18D . . 107.5 ?
C19B N2B C1B . . 129.75(15) ?
C19B N2B H2NB . . 117.5(15) ?
C1B N2B H2NB . . 112.7(15) ?
N2B C19B C20B . . 129.23(16) ?
N2B C19B C22B . . 140.13(16) ?
C20B C19B C22B . . 90.63(14) ?
N3B C20B C19B . . 128.22(16) ?
N3B C20B C21B . . 139.55(17) ?
C19B C20B C21B . . 92.20(14) ?
C20B N3B C23B . . 127.81(15) ?
C20B N3B H3NB . . 118.2(15) ?
C23B N3B H3NB . . 114.0(15) ?
O7B C21B C20B . . 137.66(17) ?
O7B C21B C22B . . 133.42(16) ?
C20B C21B C22B . . 88.91(14) ?
O6B C22B C19B . . 137.83(17) ?
O6B C22B C21B . . 133.89(17) ?
C19B C22B C21B . . 88.26(13) ?
C28B C23B C24B . . 119.67(16) ?
C28B C23B N3B . . 122.50(16) ?
C24B C23B N3B . . 117.82(16) ?
C25B C24B C23B . . 119.49(17) ?
C25B C24B H24B . . 120.3 ?
C23B C24B H24B . . 120.3 ?
C26B C25B C24B . . 121.66(17) ?
C26B C25B C29B . . 119.79(17) ?
C24B C25B C29B . . 118.54(17) ?
C27B C26B C25B . . 117.71(17) ?
C27B C26B H26B . . 121.1 ?
C25B C26B H26B . . 121.1 ?
C28B C27B C26B . . 122.28(17) ?
C28B C27B C30B . . 117.46(17) ?
C26B C27B C30B . . 120.20(17) ?
C27B C28B C23B . . 119.18(17) ?
C27B C28B H28B . . 120.4 ?
C23B C28B H28B . . 120.4 ?
F1B C29B F3B . . 107.85(19) ?
F1B C29B F2B . . 106.16(19) ?
F3B C29B F2B . . 106.20(18) ?
F1B C29B C25B . . 112.12(17) ?
F3B C29B C25B . . 112.47(17) ?
F2B C29B C25B . . 111.65(18) ?
F5B C30B F6B . . 106.58(16) ?
F5B C30B F4B . . 106.22(16) ?
F6B C30B F4B . . 106.96(17) ?
F5B C30B C27B . . 112.84(17) ?
F6B C30B C27B . . 112.22(15) ?
F4B C30B C27B . . 111.60(16) ?
H81B O8B H82B . . 103.(3) ?

loop_
_geom_bond_atom_site_label_1
_geom_bond_atom_site_label_2
_geom_bond_site_symmetry_2
_geom_bond_distance
_geom_bond_publ_flag
C1A C2A . 1.390(2) ?
C1A C6A . 1.393(3) ?
C1A N2A . 1.423(2) ?
C2A C3A . 1.386(3) ?
C2A H2A . 0.95 ?
C3A C4A . 1.413(3) ?
C3A H3A . 0.95 ?
C4A N1A . 1.383(2) ?
C4A C5A . 1.409(3) ?
C5A C6A . 1.389(3) ?
C5A H5A . 0.95 ?
C6A H6A . 0.95 ?
N1A C18A . 1.451(2) ?
N1A C7A . 1.456(2) ?
C7A C8A . 1.524(3) ?
C7A H7AA . 0.99 ?
C7A H7AB . 0.99 ?
C8A O1A . 1.421(2) ?
C8A H8AA . 0.99 ?
C8A H8AB . 0.99 ?
O1A C9A . 1.427(2) ?
C9A C10A . 1.505(3) ?
C9A H9AA . 0.99 ?
C9A H9AB . 0.99 ?
C10A O2A . 1.429(2) ?
C10A H10A . 0.99 ?
C10A H10B . 0.99 ?
O2A C11A . 1.421(2) ?
C11A C12A . 1.510(3) ?
C11A H11A . 0.99 ?
C11A H11B . 0.99 ?
C12A O3A . 1.427(2) ?
C12A H12A . 0.99 ?
C12A H12B . 0.99 ?
O3A C13A . 1.423(3) ?
C13A C14A . 1.508(3) ?
C13A H13A . 0.99 ?
C13A H13B . 0.99 ?
C14A O4A . 1.412(3) ?
C14A H14A . 0.99 ?
C14A H14B . 0.99 ?
O4A C15A . 1.422(3) ?
C15A C16A . 1.501(4) ?
C15A H15A . 0.99 ?
C15A H15B . 0.99 ?
C16A O5A . 1.418(3) ?
C16A H16A . 0.99 ?
C16A H16B . 0.99 ?
O5A C17A . 1.422(2) ?
C17A C18A . 1.524(3) ?
C17A H17A . 0.99 ?
C17A H17B . 0.99 ?
C18A H18A . 0.99 ?
C18A H18B . 0.99 ?
N2A C19A . 1.323(2) ?
N2A H2NA . 0.89(3) ?
C19A C20A . 1.424(2) ?
C19A C22A . 1.489(2) ?
C20A N3A . 1.348(2) ?
C20A C21A . 1.461(3) ?
N3A C23A . 1.402(2) ?
N3A H3NA . 0.84(2) ?
C21A O7A . 1.232(2) ?
C21A C22A . 1.495(3) ?
C22A O6A . 1.219(2) ?
C23A C24A . 1.397(2) ?
C23A C28A . 1.398(3) ?
C24A C25A . 1.391(3) ?
C24A H24A . 0.95 ?
C25A C26A . 1.393(3) ?
C25A C29A . 1.503(3) ?
C26A C27A . 1.389(3) ?
C26A H26A . 0.95 ?
C27A C28A . 1.383(3) ?
C27A C30C . 1.506(3) ?
C27A C30A . 1.506(3) ?
C28A H28A . 0.95 ?
C29A F3A . 1.329(2) ?
C29A F2A . 1.333(2) ?
C29A F1A . 1.340(2) ?
C30A F5A . 1.303(6) ?
C30A F4A . 1.347(4) ?
C30A F6A . 1.369(5) ?
C30C F6C . 1.234(10) ?
C30C F4C . 1.322(6) ?
C30C F5C . 1.348(10) ?
O8A H81A . 0.81(3) ?
O8A H82A . 0.84(3) ?
C1B C2B . 1.391(2) ?
C1B C6B . 1.393(3) ?
C1B N2B . 1.424(2) ?
C2B C3B . 1.386(3) ?
C2B H2B . 0.95 ?
C3B C4B . 1.407(3) ?
C3B H3B . 0.95 ?
C4B N1B . 1.387(2) ?
C4B C5B . 1.408(3) ?
C5B C6B . 1.391(3) ?
C5B H5B . 0.95 ?
C6B H6B . 0.95 ?
N1B C18B . 1.452(2) ?
N1B C7B . 1.459(2) ?
C7B C8B . 1.523(3) ?
C7B H7BA . 0.99 ?
C7B H7BB . 0.99 ?
C8B O1B . 1.426(2) ?
C8B H8BA . 0.99 ?
C8B H8BB . 0.99 ?
O1B C9B . 1.421(2) ?
C9B C10B . 1.516(3) ?
C9B H9BA . 0.99 ?
C9B H9BB . 0.99 ?
C10B O2B . 1.420(2) ?
C10B H10C . 0.99 ?
C10B H10D . 0.99 ?
O2B C11B . 1.425(2) ?
C11B C12B . 1.510(3) ?
C11B H11C . 0.99 ?
C11B H11D . 0.99 ?
C12B O3B . 1.421(2) ?
C12B H12C . 0.99 ?
C12B H12D . 0.99 ?
O3B C13B . 1.420(3) ?
C13B C14B . 1.511(3) ?
C13B H13C . 0.99 ?
C13B H13D . 0.99 ?
C14B O4B . 1.423(2) ?
C14B H14C . 0.99 ?
C14B H14D . 0.99 ?
O4B C15B . 1.420(2) ?
C15B C16B . 1.504(3) ?
C15B H15C . 0.99 ?
C15B H15D . 0.99 ?
C16B O5B . 1.428(2) ?
C16B H16C . 0.99 ?
C16B H16D . 0.99 ?
O5B C17B . 1.420(2) ?
C17B C18B . 1.517(3) ?
C17B H17C . 0.99 ?
C17B H17D . 0.99 ?
C18B H18C . 0.99 ?
C18B H18D . 0.99 ?
N2B C19B . 1.321(2) ?
N2B H2NB . 0.88(2) ?
C19B C20B . 1.421(2) ?
C19B C22B . 1.489(2) ?
C20B N3B . 1.352(2) ?
C20B C21B . 1.461(2) ?
N3B C23B . 1.402(2) ?
N3B H3NB . 0.87(2) ?
C21B O7B . 1.231(2) ?
C21B C22B . 1.494(2) ?
C22B O6B . 1.219(2) ?
C23B C28B . 1.394(2) ?
C23B C24B . 1.400(2) ?
C24B C25B . 1.390(3) ?
C24B H24B . 0.95 ?
C25B C26B . 1.388(3) ?
C25B C29B . 1.510(3) ?
C26B C27B . 1.387(3) ?
C26B H26B . 0.95 ?
C27B C28B . 1.387(3) ?
C27B C30B . 1.500(3) ?
C28B H28B . 0.95 ?
C29B F1B . 1.322(3) ?
C29B F3B . 1.328(2) ?
C29B F2B . 1.334(3) ?
C30B F5B . 1.332(2) ?
C30B F6B . 1.334(2) ?
C30B F4B . 1.337(2) ?
O8B H81B . 0.81(3) ?
O8B H82B . 0.78(3) ?

loop_
_geom_hbond_atom_site_label_D
_geom_hbond_atom_site_label_H
_geom_hbond_atom_site_label_A
_geom_hbond_site_symmetry_A
_geom_hbond_distance_DH
_geom_hbond_distance_HA
_geom_hbond_distance_DA
_geom_hbond_angle_DHA
_geom_hbond_publ_flag
N2A H2NA O8B . 0.89(3) 1.96(3) 2.837(2) 169.(2) ?
N3A H3NA O8B . 0.84(2) 1.98(2) 2.800(2) 167.(2) ?
O8A H81A O7A . 0.81(3) 1.88(3) 2.680(2) 170.(3) ?
O8A H82A O6A 1_655 0.84(3) 2.00(3) 2.798(2) 159.(3) ?
N2B H2NB O8A 1_565 0.88(2) 1.97(3) 2.831(2) 166.(2) ?
N3B H3NB O8A 1_565 0.87(2) 1.96(2) 2.804(2) 165.(2) ?
O8B H81B O7B . 0.81(3) 1.87(3) 2.670(2) 169.(3) ?
O8B H82B O6B 1_455 0.78(3) 2.07(3) 2.807(2) 156.(3) ?

loop_
_geom_torsion_atom_site_label_1
_geom_torsion_atom_site_label_2
_geom_torsion_atom_site_label_3
_geom_torsion_atom_site_label_4
_geom_torsion_site_symmetry_1
_geom_torsion_site_symmetry_2
_geom_torsion_site_symmetry_3
_geom_torsion_site_symmetry_4
_geom_torsion
_geom_torsion_publ_flag
C6A C1A C2A C3A . . . . 1.7(3) ?
N2A C1A C2A C3A . . . . -178.37(16) ?
C1A C2A C3A C4A . . . . 0.5(3) ?
C2A C3A C4A N1A . . . . 177.48(17) ?
C2A C3A C4A C5A . . . . -2.2(3) ?
N1A C4A C5A C6A . . . . -178.03(17) ?
C3A C4A C5A C6A . . . . 1.6(3) ?
C4A C5A C6A C1A . . . . 0.6(3) ?
C2A C1A C6A C5A . . . . -2.2(3) ?
N2A C1A C6A C5A . . . . 177.81(16) ?
C5A C4A N1A C18A . . . . 179.68(17) ?
C3A C4A N1A C18A . . . . 0.1(3) ?
C5A C4A N1A C7A . . . . -3.9(3) ?
C3A C4A N1A C7A . . . . 176.52(17) ?
C4A N1A C7A C8A . . . . 86.3(2) ?
C18A N1A C7A C8A . . . . -97.1(2) ?
N1A C7A C8A O1A . . . . 61.9(2) ?
C7A C8A O1A C9A . . . . 78.40(19) ?
C8A O1A C9A C10A . . . . 178.58(16) ?
O1A C9A C10A O2A . . . . -70.8(2) ?
C9A C10A O2A C11A . . . . -144.79(19) ?
C10A O2A C11A C12A . . . . -81.3(2) ?
O2A C11A C12A O3A . . . . 74.6(2) ?
C11A C12A O3A C13A . . . . -159.94(18) ?
C12A O3A C13A C14A . . . . 80.6(2) ?
O3A C13A C14A O4A . . . . 69.5(2) ?
C13A C14A O4A C15A . . . . -179.89(18) ?
C14A O4A C15A C16A . . . . -172.79(18) ?
O4A C15A C16A O5A . . . . -69.0(2) ?
C15A C16A O5A C17A . . . . -69.3(2) ?
C16A O5A C17A C18A . . . . -158.41(17) ?
C4A N1A C18A C17A . . . . -77.0(2) ?
C7A N1A C18A C17A . . . . 106.40(19) ?
O5A C17A C18A N1A . . . . -165.35(15) ?
C2A C1A N2A C19A . . . . 3.8(3) ?
C6A C1A N2A C19A . . . . -176.22(17) ?
C1A N2A C19A C20A . . . . 179.52(18) ?
C1A N2A C19A C22A . . . . 0.0(4) ?
N2A C19A C20A N3A . . . . -1.5(3) ?
C22A C19A C20A N3A . . . . 178.27(18) ?
N2A C19A C20A C21A . . . . 179.18(19) ?
C22A C19A C20A C21A . . . . -1.10(15) ?
C19A C20A N3A C23A . . . . 179.85(17) ?
C21A C20A N3A C23A . . . . -1.1(4) ?
N3A C20A C21A O7A . . . . 1.0(4) ?
C19A C20A C21A O7A . . . . -179.7(3) ?
N3A C20A C21A C22A . . . . -178.1(2) ?
C19A C20A C21A C22A . . . . 1.10(15) ?
N2A C19A C22A O6A . . . . 1.9(4) ?
C20A C19A C22A O6A . . . . -177.8(2) ?
N2A C19A C22A C21A . . . . -179.3(2) ?
C20A C19A C22A C21A . . . . 1.08(14) ?
O7A C21A C22A O6A . . . . -1.3(4) ?
C20A C21A C22A O6A . . . . 177.9(2) ?
O7A C21A C22A C19A . . . . 179.7(2) ?
C20A C21A C22A C19A . . . . -1.05(14) ?
C20A N3A C23A C24A . . . . -179.99(17) ?
C20A N3A C23A C28A . . . . -1.0(3) ?
C28A C23A C24A C25A . . . . -1.5(3) ?
N3A C23A C24A C25A . . . . 177.53(16) ?
C23A C24A C25A C26A . . . . -0.1(3) ?
C23A C24A C25A C29A . . . . 179.12(17) ?
C24A C25A C26A C27A . . . . 1.1(3) ?
C29A C25A C26A C27A . . . . -178.04(18) ?
C25A C26A C27A C28A . . . . -0.7(3) ?
C25A C26A C27A C30C . . . . -178.03(17) ?
C25A C26A C27A C30A . . . . -178.03(17) ?
C26A C27A C28A C23A . . . . -0.9(3) ?
C30C C27A C28A C23A . . . . 176.52(16) ?
C30A C27A C28A C23A . . . . 176.52(16) ?
C24A C23A C28A C27A . . . . 1.9(3) ?
N3A C23A C28A C27A . . . . -177.02(16) ?
C24A C25A C29A F3A . . . . 165.07(18) ?
C26A C25A C29A F3A . . . . -15.7(3) ?
C24A C25A C29A F2A . . . . 43.6(2) ?
C26A C25A C29A F2A . . . . -137.24(19) ?
C24A C25A C29A F1A . . . . -75.3(2) ?
C26A C25A C29A F1A . . . . 103.9(2) ?
C28A C27A C30A F5A . . . . 136.2(5) ?
C26A C27A C30A F5A . . . . -46.3(6) ?
C28A C27A C30A F4A . . . . 9.7(7) ?
C26A C27A C30A F4A . . . . -172.8(7) ?
C28A C27A C30A F6A . . . . -105.7(4) ?
C26A C27A C30A F6A . . . . 71.8(4) ?
C28A C27A C30C F6C . . . . -80.4(10) ?
C26A C27A C30C F6C . . . . 97.1(10) ?
C28A C27A C30C F4C . . . . 45.3(8) ?
C26A C27A C30C F4C . . . . -137.2(8) ?
C28A C27A C30C F5C . . . . 156.3(7) ?
C26A C27A C30C F5C . . . . -26.3(7) ?
C6B C1B C2B C3B . . . . 1.4(3) ?
N2B C1B C2B C3B . . . . -178.41(16) ?
C1B C2B C3B C4B . . . . 0.7(3) ?
C2B C3B C4B N1B . . . . 176.95(16) ?
C2B C3B C4B C5B . . . . -2.3(3) ?
N1B C4B C5B C6B . . . . -177.20(16) ?
C3B C4B C5B C6B . . . . 2.1(3) ?
C4B C5B C6B C1B . . . . -0.2(3) ?
C2B C1B C6B C5B . . . . -1.6(3) ?
N2B C1B C6B C5B . . . . 178.19(16) ?
C3B C4B N1B C18B . . . . -176.54(16) ?
C5B C4B N1B C18B . . . . 2.7(3) ?
C3B C4B N1B C7B . . . . 11.6(3) ?
C5B C4B N1B C7B . . . . -169.13(16) ?
C4B N1B C7B C8B . . . . -90.4(2) ?
C18B N1B C7B C8B . . . . 97.46(19) ?
N1B C7B C8B O1B . . . . -175.49(15) ?
C7B C8B O1B C9B . . . . 98.24(18) ?
C8B O1B C9B C10B . . . . 82.5(2) ?
O1B C9B C10B O2B . . . . 175.85(15) ?
C9B C10B O2B C11B . . . . -168.15(16) ?
C10B O2B C11B C12B . . . . -66.6(2) ?
O2B C11B C12B O3B . . . . -61.8(2) ?
C11B C12B O3B C13B . . . . 177.83(15) ?
C12B O3B C13B C14B . . . . -66.5(2) ?
O3B C13B C14B O4B . . . . -64.3(2) ?
C13B C14B O4B C15B . . . . -179.80(16) ?
C14B O4B C15B C16B . . . . 169.68(16) ?
O4B C15B C16B O5B . . . . 78.88(19) ?
C15B C16B O5B C17B . . . . 169.03(16) ?
C16B O5B C17B C18B . . . . 174.13(15) ?
C4B N1B C18B C17B . . . . 74.2(2) ?
C7B N1B C18B C17B . . . . -113.68(18) ?
O5B C17B C18B N1B . . . . 61.8(2) ?
C2B C1B N2B C19B . . . . 5.1(3) ?
C6B C1B N2B C19B . . . . -174.71(18) ?
C1B N2B C19B C20B . . . . 178.13(18) ?
C1B N2B C19B C22B . . . . -2.3(4) ?
N2B C19B C20B N3B . . . . -1.9(3) ?
C22B C19B C20B N3B . . . . 178.40(18) ?
N2B C19B C20B C21B . . . . 179.79(18) ?
C22B C19B C20B C21B . . . . 0.08(14) ?
C19B C20B N3B C23B . . . . 179.17(17) ?
C21B C20B N3B C23B . . . . -3.4(3) ?
N3B C20B C21B O7B . . . . 1.3(4) ?
C19B C20B C21B O7B . . . . 179.2(2) ?
N3B C20B C21B C22B . . . . -178.0(2) ?
C19B C20B C21B C22B . . . . -0.08(14) ?
N2B C19B C22B O6B . . . . 1.9(4) ?
C20B C19B C22B O6B . . . . -178.4(2) ?
N2B C19B C22B C21B . . . . -179.7(2) ?
C20B C19B C22B C21B . . . . -0.07(14) ?
O7B C21B C22B O6B . . . . -0.8(4) ?
C20B C21B C22B O6B . . . . 178.5(2) ?
O7B C21B C22B C19B . . . . -179.3(2) ?
C20B C21B C22B C19B . . . . 0.07(13) ?
C20B N3B C23B C28B . . . . -0.4(3) ?
C20B N3B C23B C24B . . . . -179.30(17) ?
C28B C23B C24B C25B . . . . -0.8(3) ?
N3B C23B C24B C25B . . . . 178.09(17) ?
C23B C24B C25B C26B . . . . 0.5(3) ?
C23B C24B C25B C29B . . . . 179.28(17) ?
C24B C25B C26B C27B . . . . -0.1(3) ?
C29B C25B C26B C27B . . . . -178.85(18) ?
C25B C26B C27B C28B . . . . 0.0(3) ?
C25B C26B C27B C30B . . . . -177.16(17) ?
C26B C27B C28B C23B . . . . -0.4(3) ?
C30B C27B C28B C23B . . . . 176.87(16) ?
C24B C23B C28B C27B . . . . 0.8(3) ?
N3B C23B C28B C27B . . . . -178.09(16) ?
C26B C25B C29B F1B . . . . -139.6(2) ?
C24B C25B C29B F1B . . . . 41.6(3) ?
C26B C25B C29B F3B . . . . -17.8(3) ?
C24B C25B C29B F3B . . . . 163.35(19) ?
C26B C25B C29B F2B . . . . 101.5(2) ?
C24B C25B C29B F2B . . . . -77.4(2) ?
C28B C27B C30B F5B . . . . 163.58(16) ?
C26B C27B C30B F5B . . . . -19.1(2) ?
C28B C27B C30B F6B . . . . 43.1(2) ?
C26B C27B C30B F6B . . . . -139.56(19) ?
C28B C27B C30B F4B . . . . -76.9(2) ?
C26B C27B C30B F4B . . . . 100.4(2) ?
